data_4037934
loop_
_publ_author_name
'Umetani, Masataka'
'Kim, Gakhyun'
'Tanaka, Takayuki'
'Kim, Dongho'
'Osuka, Atsuhiro'

_publ_section_title
;
 Rational Synthesis of 5,10-Diazaporphyrins via Nucleophilic Substitution
 Reactions of \a,\a'-Dibromotripyrrin and Dihydrogenation to Give
 5,10-Diazachlorins.
;
_journal_name_full 'The Journal of organic chemistry'
_journal_paper_doi 10.1021/acs.joc.9b03467
_journal_year 2020
_chemical_formula_moiety '2(C30 H20 N6 O Zn), 0.5(C4 H8 O)'
_chemical_formula_sum 'C62 H44 N12 O2.5 Zn2'
_chemical_formula_weight 1127.83
_space_group_crystal_system triclinic
_space_group_IT_number 2
_space_group_name_Hall '-P 1'
_space_group_name_H-M_alt 'P -1'
_atom_sites_solution_hydrogens mixed
_audit_creation_method SHELXL-2014/7
_cell_angle_alpha 62.739(3)
_cell_angle_beta 85.551(2)
_cell_angle_gamma 87.330(2)
_cell_formula_units_Z 2
_cell_length_a 6.9194(2)
_cell_length_b 20.1673(5)
_cell_length_c 20.3722(7)
_cell_measurement_reflns_used 16662
_cell_measurement_temperature 93(2)
_cell_measurement_theta_max 73.8090
_cell_measurement_theta_min 2.4610
_cell_volume 2519.28(15)
_computing_structure_refinement 'SHELXL-2014/7 (Sheldrick, 2014)'
_diffrn_ambient_temperature 93(2)
_diffrn_detector_area_resol_mean 5.8140
_diffrn_measured_fraction_theta_full 0.978
_diffrn_measured_fraction_theta_max 0.951
_diffrn_measurement_device_type 'Rigaku XtaLAB P200'
_diffrn_measurement_method \w
_diffrn_radiation_type CuK\a
_diffrn_radiation_wavelength 1.54184
_diffrn_reflns_av_R_equivalents 0.0365
_diffrn_reflns_av_unetI/netI 0.0337
_diffrn_reflns_Laue_measured_fraction_full 0.978
_diffrn_reflns_Laue_measured_fraction_max 0.951
_diffrn_reflns_limit_h_max 8
_diffrn_reflns_limit_h_min -8
_diffrn_reflns_limit_k_max 24
_diffrn_reflns_limit_k_min -25
_diffrn_reflns_limit_l_max 23
_diffrn_reflns_limit_l_min -24
_diffrn_reflns_number 34621
_diffrn_reflns_point_group_measured_fraction_full 0.978
_diffrn_reflns_point_group_measured_fraction_max 0.951
_diffrn_reflns_theta_full 67.684
_diffrn_reflns_theta_max 74.510
_diffrn_reflns_theta_min 2.465
_exptl_absorpt_coefficient_mu 1.669
_exptl_absorpt_correction_T_max 1.00000
_exptl_absorpt_correction_T_min 0.93441
_exptl_absorpt_correction_type multi-scan
_exptl_absorpt_process_details 'REQAB (Rigaku, 1998)'
_exptl_crystal_colour Purple
_exptl_crystal_density_diffrn 1.487
_exptl_crystal_description Prism
_exptl_crystal_F_000 1160
_exptl_crystal_size_max 0.14
_exptl_crystal_size_mid 0.06
_exptl_crystal_size_min 0.02
_refine_diff_density_max 0.623
_refine_diff_density_min -0.571
_refine_diff_density_rms 0.065
_refine_ls_extinction_method none
_refine_ls_goodness_of_fit_ref 1.039
_refine_ls_hydrogen_treatment mixed
_refine_ls_matrix_type full
_refine_ls_number_parameters 746
_refine_ls_number_reflns 9814
_refine_ls_number_restraints 65
_refine_ls_restrained_S_all 1.037
_refine_ls_R_factor_all 0.0519
_refine_ls_R_factor_gt 0.0403
_refine_ls_shift/su_max 0.008
_refine_ls_shift/su_mean 0.000
_refine_ls_structure_factor_coef Fsqd
_refine_ls_weighting_details 'w=1/[\s^2^(Fo^2^)+(0.0565P)^2^+1.9479P] where P=(Fo^2^+2Fc^2^)/3'
_refine_ls_weighting_scheme calc
_refine_ls_wR_factor_gt 0.1046
_refine_ls_wR_factor_ref 0.1115
_reflns_Friedel_coverage 0.000
_reflns_number_gt 8009
_reflns_number_total 9814
_reflns_threshold_expression 'I > 2\s(I)'
_cod_data_source_file jo9b03467_si_002.cif
_cod_data_source_block 190622umetani
_cod_original_cell_volume 2519.28(14)
_cod_original_formula_sum 'C62 H44 N12 O2.50 Zn2'
_cod_database_code 4037934
_shelx_shelxl_version_number 2014/7
_shelx_space_group_comment
;
The symmetry employed for this shelxl refinement is uniquely defined
by the following loop, which should always be used as a source of
symmetry information in preference to the above space-group names.
They are only intended as comments.
;

loop_
_space_group_symop_operation_xyz
'x, y, z'
'-x, -y, -z'

loop_
_atom_site_label
_atom_site_type_symbol
_atom_site_fract_x
_atom_site_fract_y
_atom_site_fract_z
_atom_site_U_iso_or_equiv
_atom_site_adp_type
_atom_site_occupancy
_atom_site_site_symmetry_order
_atom_site_calc_flag
_atom_site_refinement_flags_posn
_atom_site_refinement_flags_adp
_atom_site_refinement_flags_occupancy
_atom_site_disorder_assembly
_atom_site_disorder_group
C1 C 1.1993(3) 0.23186(14) 0.62168(15) 0.0297(5) Uani 1 1 d . . . . .
C2 C 1.3789(3) 0.20265(14) 0.60281(15) 0.0315(5) Uani 1 1 d . . . . .
H1 H 1.4177 0.2043 0.5563 0.038 Uiso 1 1 calc R U . . .
C3 C 1.4809(4) 0.17247(14) 0.66440(15) 0.0328(6) Uani 1 1 d . . . . .
H2 H 1.6052 0.1493 0.6693 0.039 Uiso 1 1 calc R U . . .
C4 C 1.3645(3) 0.18239(13) 0.72079(14) 0.0290(5) Uani 1 1 d . . . . .
C5 C 1.3241(3) 0.16943(14) 0.84227(14) 0.0291(5) Uani 1 1 d . . . . .
C6 C 1.3960(4) 0.14651(15) 0.91528(15) 0.0349(6) Uani 1 1 d . . . . .
H3 H 1.5171 0.1229 0.9320 0.042 Uiso 1 1 calc R U . . .
C7 C 1.2592(4) 0.16512(15) 0.95394(15) 0.0351(6) Uani 1 1 d . . . . .
H4 H 1.2641 0.1573 1.0035 0.042 Uiso 1 1 calc R U . . .
C8 C 1.1000(3) 0.19997(14) 0.90545(14) 0.0300(5) Uani 1 1 d . . . . .
C9 C 0.7987(3) 0.26371(14) 0.88039(14) 0.0298(5) Uani 1 1 d . . . . .
C10 C 0.6362(4) 0.29782(15) 0.90262(16) 0.0356(6) Uani 1 1 d . . . . .
H5 H 0.6070 0.2944 0.9504 0.043 Uiso 1 1 calc R U . . .
C11 C 0.5336(4) 0.33567(15) 0.84225(15) 0.0345(6) Uani 1 1 d . . . . .
H6 H 0.4184 0.3641 0.8395 0.041 Uiso 1 1 calc R U . . .
C12 C 0.6319(3) 0.32488(13) 0.78243(14) 0.0292(5) Uani 1 1 d . . . . .
C13 C 0.5789(3) 0.35645(13) 0.71011(14) 0.0293(5) Uani 1 1 d . . . . .
C14 C 0.6740(3) 0.34404(14) 0.65222(14) 0.0290(5) Uani 1 1 d . . . . .
C15 C 0.6280(4) 0.38126(15) 0.57582(15) 0.0340(6) Uani 1 1 d . . . . .
H7 H 0.5259 0.4164 0.5555 0.041 Uiso 1 1 calc R U . . .
C16 C 0.7579(4) 0.35659(15) 0.53841(15) 0.0358(6) Uani 1 1 d . . . . .
H8 H 0.7629 0.3707 0.4870 0.043 Uiso 1 1 calc R U . . .
C17 C 0.8872(3) 0.30493(14) 0.59119(14) 0.0305(5) Uani 1 1 d . . . . .
C18 C 1.0547(3) 0.27185(14) 0.57318(14) 0.0295(5) Uani 1 1 d . . . . .
C19 C 1.0826(3) 0.28267(14) 0.49546(15) 0.0319(5) Uani 1 1 d . . . . .
C20 C 1.2416(4) 0.32100(15) 0.44941(15) 0.0345(6) Uani 1 1 d . . . . .
H9 H 1.3330 0.3417 0.4671 0.041 Uiso 1 1 calc R U . . .
C21 C 1.2671(4) 0.32917(16) 0.37819(16) 0.0372(6) Uani 1 1 d . . . . .
H10 H 1.3760 0.3553 0.3472 0.045 Uiso 1 1 calc R U . . .
C22 C 1.1343(4) 0.29940(17) 0.35187(17) 0.0421(7) Uani 1 1 d . . . . .
H11 H 1.1525 0.3049 0.3029 0.051 Uiso 1 1 calc R U . . .
C23 C 0.9759(4) 0.26181(18) 0.39660(17) 0.0456(7) Uani 1 1 d . . . . .
H12 H 0.8845 0.2416 0.3785 0.055 Uiso 1 1 calc R U . . .
C24 C 0.9500(4) 0.25353(17) 0.46793(16) 0.0406(6) Uani 1 1 d . . . . .
H13 H 0.8403 0.2276 0.4985 0.049 Uiso 1 1 calc R U . . .
C25 C 0.4141(3) 0.41248(14) 0.68928(14) 0.0305(5) Uani 1 1 d . . . . .
C26 C 0.4313(4) 0.47862(15) 0.69366(16) 0.0385(6) Uani 1 1 d . . . . .
H14 H 0.5471 0.4883 0.7098 0.046 Uiso 1 1 calc R U . . .
C27 C 0.2804(4) 0.53077(16) 0.67459(17) 0.0437(7) Uani 1 1 d . . . . .
H15 H 0.2931 0.5758 0.6780 0.052 Uiso 1 1 calc R U . . .
C28 C 0.1129(4) 0.51730(16) 0.65090(17) 0.0425(7) Uani 1 1 d . . . . .
H16 H 0.0095 0.5528 0.6384 0.051 Uiso 1 1 calc R U . . .
C29 C 0.0943(4) 0.45219(16) 0.64515(17) 0.0412(7) Uani 1 1 d . . . . .
H17 H -0.0211 0.4431 0.6283 0.049 Uiso 1 1 calc R U . . .
C30 C 0.2453(4) 0.40004(15) 0.66422(16) 0.0354(6) Uani 1 1 d . . . . .
H18 H 0.2327 0.3554 0.6600 0.042 Uiso 1 1 calc R U . . .
C31 C 0.2108(3) 0.34982(14) 0.12405(15) 0.0307(5) Uani 1 1 d . . . . .
C32 C 0.3735(4) 0.39824(15) 0.08544(15) 0.0345(6) Uani 1 1 d . . . . .
H19 H 0.3814 0.4496 0.0729 0.041 Uiso 1 1 calc R U . . .
C33 C 0.5120(4) 0.35658(15) 0.07054(15) 0.0345(6) Uani 1 1 d . . . . .
H20 H 0.6362 0.3728 0.0463 0.041 Uiso 1 1 calc R U . . .
C34 C 0.4343(3) 0.28288(14) 0.09867(14) 0.0292(5) Uani 1 1 d . . . . .
C35 C 0.4666(3) 0.15874(14) 0.11652(14) 0.0288(5) Uani 1 1 d . . . . .
C36 C 0.5818(4) 0.09859(15) 0.11079(15) 0.0339(6) Uani 1 1 d . . . . .
H21 H 0.7098 0.1024 0.0890 0.041 Uiso 1 1 calc R U . . .
C37 C 0.4736(4) 0.03767(15) 0.14188(15) 0.0338(6) Uani 1 1 d . . . . .
H22 H 0.5094 -0.0101 0.1462 0.041 Uiso 1 1 calc R U . . .
C38 C 0.2885(3) 0.05838(14) 0.16828(14) 0.0291(5) Uani 1 1 d . . . . .
C39 C -0.0113(4) 0.02717(14) 0.23781(15) 0.0317(5) Uani 1 1 d . . . . .
C40 C -0.1426(4) -0.02905(15) 0.28818(16) 0.0357(6) Uani 1 1 d . . . . .
H23 H -0.1348 -0.0808 0.3017 0.043 Uiso 1 1 calc R U . . .
C41 C -0.2795(4) 0.00552(15) 0.31286(16) 0.0355(6) Uani 1 1 d . . . . .
H24 H -0.3854 -0.0174 0.3476 0.043 Uiso 1 1 calc R U . . .
C42 C -0.2346(3) 0.08395(14) 0.27652(14) 0.0299(5) Uani 1 1 d . . . . .
C43 C -0.3324(3) 0.13989(14) 0.28888(14) 0.0307(5) Uani 1 1 d . . . . .
C44 C -0.2793(3) 0.21600(14) 0.25530(14) 0.0291(5) Uani 1 1 d . . . . .
C45 C -0.3858(4) 0.27391(15) 0.26515(15) 0.0336(6) Uani 1 1 d . . . . .
H25 H -0.5043 0.2684 0.2939 0.040 Uiso 1 1 calc R U . . .
C46 C -0.2860(4) 0.33783(15) 0.22576(15) 0.0345(6) Uani 1 1 d . . . . .
H26 H -0.3214 0.3857 0.2215 0.041 Uiso 1 1 calc R U . . .
C47 C -0.1160(3) 0.31956(14) 0.19158(14) 0.0296(5) Uani 1 1 d . . . . .
C48 C 0.0362(4) 0.36924(14) 0.15044(15) 0.0310(5) Uani 1 1 d . . . . .
C49 C -0.4989(4) 0.11697(14) 0.34624(15) 0.0323(5) Uani 1 1 d . . . . .
C50 C -0.4800(5) 0.11926(19) 0.41219(18) 0.0506(8) Uani 1 1 d . . . . .
H27 H -0.3617 0.1352 0.4208 0.061 Uiso 1 1 calc R U . . .
C51 C -0.6316(6) 0.0985(2) 0.4659(2) 0.0598(9) Uani 1 1 d . . . . .
H28 H -0.6164 0.1001 0.5111 0.072 Uiso 1 1 calc R U . . .
C52 C -0.8046(5) 0.07564(19) 0.45408(19) 0.0531(8) Uani 1 1 d . . . . .
H29 H -0.9091 0.0621 0.4907 0.064 Uiso 1 1 calc R U . . .
C53 C -0.8249(5) 0.0726(2) 0.3890(2) 0.0567(9) Uani 1 1 d . . . . .
H30 H -0.9431 0.0564 0.3807 0.068 Uiso 1 1 calc R U . . .
C54 C -0.6725(4) 0.0932(2) 0.33537(18) 0.0499(8) Uani 1 1 d . . . . .
H31 H -0.6876 0.0911 0.2904 0.060 Uiso 1 1 calc R U . . .
C55 C 0.0092(4) 0.44837(14) 0.13740(16) 0.0348(6) Uani 1 1 d . . . . .
C56 C 0.1090(5) 0.47544(17) 0.17621(19) 0.0539(8) Uani 1 1 d . . . . .
H32 H 0.2000 0.4441 0.2101 0.065 Uiso 1 1 calc R U . . .
C57 C 0.0778(6) 0.54714(18) 0.1662(2) 0.0572(9) Uani 1 1 d . . . . .
H33 H 0.1439 0.5645 0.1944 0.069 Uiso 1 1 calc R U . . .
C58 C -0.0485(5) 0.59383(17) 0.1157(2) 0.0510(8) Uani 1 1 d . . . . .
H34 H -0.0673 0.6438 0.1080 0.061 Uiso 1 1 calc R U . . .
C59 C -0.1452(6) 0.5685(2) 0.0773(2) 0.0663(11) Uani 1 1 d . . . . .
H35 H -0.2328 0.6008 0.0424 0.080 Uiso 1 1 calc R U . . .
C60 C -0.1184(5) 0.49562(18) 0.0880(2) 0.0599(10) Uani 1 1 d . . . . .
H36 H -0.1893 0.4783 0.0609 0.072 Uiso 1 1 calc R U . . .
Zn1 Zn 0.95992(4) 0.23004(2) 0.75547(2) 0.02699(9) Uani 1 1 d . . . . .
O1 O 0.8126(3) 0.13210(10) 0.79077(11) 0.0322(4) Uani 1 1 d . . . . .
H38 H 0.690(6) 0.136(2) 0.794(2) 0.075(13) Uiso 1 1 d . . . . .
H37 H 0.834(5) 0.0934(19) 0.7864(18) 0.043(9) Uiso 1 1 d . . . . .
N1 N 0.7926(3) 0.27900(11) 0.80893(11) 0.0278(4) Uani 1 1 d . . . . .
N2 N 1.1443(3) 0.20150(11) 0.83848(12) 0.0282(4) Uani 1 1 d . . . . .
N3 N 1.1944(3) 0.21750(11) 0.69440(12) 0.0274(4) Uani 1 1 d . . . . .
N4 N 0.8313(3) 0.29784(11) 0.65975(12) 0.0286(4) Uani 1 1 d . . . . .
N5 N 0.9411(3) 0.22589(12) 0.92702(12) 0.0308(5) Uani 1 1 d . . . . .
N6 N 1.4250(3) 0.15962(11) 0.78950(12) 0.0301(4) Uani 1 1 d . . . . .
Zn2 Zn 0.05977(4) 0.19531(2) 0.16079(2) 0.02711(9) Uani 1 1 d . . . . .
N7 N -0.1180(3) 0.24564(11) 0.20954(12) 0.0281(4) Uani 1 1 d . . . . .
O2 O -0.0756(3) 0.23391(11) 0.06297(12) 0.0325(4) Uani 1 1 d . . . . .
H40 H -0.191(6) 0.234(2) 0.073(2) 0.062(12) Uiso 1 1 d . . . . .
N8 N 0.2538(3) 0.27964(11) 0.13051(12) 0.0294(4) Uani 1 1 d . . . . .
N9 N 0.2895(3) 0.13258(11) 0.15042(12) 0.0283(4) Uani 1 1 d . . . . .
N10 N 0.5345(3) 0.22685(12) 0.09222(12) 0.0301(4) Uani 1 1 d . . . . .
N11 N -0.0699(3) 0.09555(11) 0.22970(12) 0.0290(4) Uani 1 1 d . . . . .
N12 N 0.1518(3) 0.00969(12) 0.20712(12) 0.0313(5) Uani 1 1 d . . . . .
H39 H -0.051(4) 0.2278(16) 0.0312(17) 0.023(8) Uiso 1 1 d . . . . .
C61 C 0.032(2) -0.0048(13) 0.9354(10) 0.053(3) Uani 0.5 1 d D U P A -1
H41 H 0.0000 -0.0566 0.9475 0.064 Uiso 0.5 1 calc R U P A -1
H42 H 0.0366 0.0259 0.8810 0.064 Uiso 0.5 1 calc R U P A -1
C62 C -0.117(2) 0.0266(10) 0.9728(7) 0.054(3) Uani 0.5 1 d D U P A -1
H43 H -0.2448 0.0037 0.9797 0.065 Uiso 0.5 1 calc R U P A -1
H44 H -0.1299 0.0814 0.9435 0.065 Uiso 0.5 1 calc R U P A -1
O5 O 0.2136(6) -0.0028(3) 0.9634(2) 0.0504(10) Uani 0.5 1 d D U P A -1
C64 C 0.1612(19) -0.0292(10) 1.0400(6) 0.048(3) Uani 0.5 1 d D U P A -1
H45 H 0.2609 -0.0152 1.0636 0.057 Uiso 0.5 1 calc R U P A -1
H46 H 0.1514 -0.0842 1.0648 0.057 Uiso 0.5 1 calc R U P A -1
C63 C -0.0330(19) 0.0057(12) 1.0477(8) 0.047(3) Uani 0.5 1 d D U P A -1
H47 H -0.0164 0.0503 1.0550 0.056 Uiso 0.5 1 calc R U P A -1
H48 H -0.1164 -0.0304 1.0893 0.056 Uiso 0.5 1 calc R U P A -1

loop_
_atom_site_aniso_label
_atom_site_aniso_U_11
_atom_site_aniso_U_22
_atom_site_aniso_U_33
_atom_site_aniso_U_23
_atom_site_aniso_U_13
_atom_site_aniso_U_12
C1 0.0260(11) 0.0317(12) 0.0341(14) -0.0175(11) -0.0035(10) 0.0044(9)
C2 0.0272(12) 0.0343(13) 0.0358(15) -0.0191(11) -0.0022(10) 0.0059(10)
C3 0.0251(12) 0.0359(13) 0.0393(15) -0.0194(11) -0.0036(10) 0.0079(10)
C4 0.0224(11) 0.0317(12) 0.0347(14) -0.0166(10) -0.0061(10) 0.0065(9)
C5 0.0228(11) 0.0333(12) 0.0341(14) -0.0176(11) -0.0076(10) 0.0060(9)
C6 0.0304(12) 0.0385(14) 0.0360(15) -0.0168(11) -0.0109(11) 0.0109(10)
C7 0.0328(13) 0.0414(14) 0.0325(15) -0.0177(12) -0.0104(11) 0.0096(11)
C8 0.0274(12) 0.0327(12) 0.0313(14) -0.0153(10) -0.0079(10) 0.0061(10)
C9 0.0289(12) 0.0322(12) 0.0294(14) -0.0152(10) -0.0055(10) 0.0085(10)
C10 0.0340(13) 0.0417(14) 0.0320(15) -0.0184(12) -0.0028(11) 0.0103(11)
C11 0.0287(12) 0.0422(14) 0.0341(15) -0.0195(12) -0.0035(10) 0.0109(10)
C12 0.0251(11) 0.0313(12) 0.0333(14) -0.0167(10) -0.0054(10) 0.0090(9)
C13 0.0236(11) 0.0305(12) 0.0357(14) -0.0169(11) -0.0039(10) 0.0054(9)
C14 0.0237(11) 0.0324(12) 0.0301(13) -0.0134(10) -0.0067(9) 0.0076(9)
C15 0.0278(12) 0.0388(14) 0.0340(15) -0.0152(11) -0.0079(10) 0.0102(10)
C16 0.0308(13) 0.0437(14) 0.0307(14) -0.0155(12) -0.0063(10) 0.0107(11)
C17 0.0272(12) 0.0370(13) 0.0300(14) -0.0176(11) -0.0045(10) 0.0064(10)
C18 0.0270(12) 0.0356(13) 0.0283(13) -0.0167(10) -0.0038(10) 0.0045(10)
C19 0.0270(12) 0.0394(13) 0.0327(14) -0.0197(11) -0.0063(10) 0.0095(10)
C20 0.0326(13) 0.0392(14) 0.0344(15) -0.0195(11) -0.0050(11) 0.0092(10)
C21 0.0342(13) 0.0437(15) 0.0345(15) -0.0198(12) 0.0002(11) 0.0096(11)
C22 0.0432(15) 0.0550(17) 0.0331(16) -0.0250(13) -0.0071(12) 0.0135(13)
C23 0.0442(16) 0.0595(18) 0.0417(17) -0.0295(15) -0.0115(13) 0.0029(14)
C24 0.0347(14) 0.0524(16) 0.0377(16) -0.0228(13) -0.0067(12) 0.0012(12)
C25 0.0267(12) 0.0348(13) 0.0296(14) -0.0148(10) -0.0051(10) 0.0097(10)
C26 0.0364(14) 0.0396(14) 0.0447(17) -0.0233(13) -0.0138(12) 0.0125(11)
C27 0.0488(16) 0.0418(15) 0.0475(18) -0.0259(13) -0.0166(14) 0.0177(13)
C28 0.0362(14) 0.0410(15) 0.0476(18) -0.0186(13) -0.0089(12) 0.0181(12)
C29 0.0269(13) 0.0436(15) 0.0500(18) -0.0186(13) -0.0090(12) 0.0085(11)
C30 0.0293(12) 0.0337(13) 0.0417(16) -0.0160(12) -0.0055(11) 0.0058(10)
C31 0.0275(12) 0.0331(12) 0.0348(14) -0.0181(11) -0.0061(10) 0.0040(10)
C32 0.0320(13) 0.0335(13) 0.0395(15) -0.0176(11) -0.0064(11) 0.0032(10)
C33 0.0265(12) 0.0391(14) 0.0384(15) -0.0177(12) -0.0045(10) 0.0003(10)
C34 0.0234(11) 0.0368(13) 0.0294(13) -0.0167(10) -0.0062(9) 0.0050(9)
C35 0.0225(11) 0.0386(13) 0.0286(13) -0.0182(11) -0.0057(9) 0.0077(9)
C36 0.0245(12) 0.0418(14) 0.0396(15) -0.0225(12) -0.0050(10) 0.0080(10)
C37 0.0293(12) 0.0374(13) 0.0395(15) -0.0219(12) -0.0069(11) 0.0094(10)
C38 0.0275(12) 0.0337(12) 0.0311(14) -0.0189(10) -0.0086(10) 0.0097(9)
C39 0.0296(12) 0.0326(12) 0.0352(14) -0.0177(11) -0.0052(10) 0.0059(10)
C40 0.0351(13) 0.0331(13) 0.0415(16) -0.0194(12) -0.0030(11) 0.0023(10)
C41 0.0343(13) 0.0358(13) 0.0359(15) -0.0162(11) -0.0012(11) 0.0007(10)
C42 0.0265(11) 0.0354(13) 0.0284(13) -0.0151(10) -0.0041(10) 0.0030(10)
C43 0.0261(11) 0.0395(13) 0.0292(13) -0.0179(11) -0.0060(10) 0.0045(10)
C44 0.0247(11) 0.0380(13) 0.0283(13) -0.0187(11) -0.0034(9) 0.0061(10)
C45 0.0276(12) 0.0419(14) 0.0375(15) -0.0242(12) -0.0029(10) 0.0080(10)
C46 0.0328(13) 0.0389(14) 0.0373(15) -0.0228(12) -0.0046(11) 0.0099(10)
C47 0.0280(12) 0.0353(13) 0.0307(14) -0.0197(11) -0.0064(10) 0.0087(10)
C48 0.0289(12) 0.0343(13) 0.0337(14) -0.0183(11) -0.0086(10) 0.0064(10)
C49 0.0313(12) 0.0366(13) 0.0302(14) -0.0169(11) -0.0009(10) 0.0049(10)
C50 0.0540(18) 0.064(2) 0.0419(18) -0.0306(16) 0.0039(14) -0.0132(15)
C51 0.075(2) 0.075(2) 0.0396(19) -0.0364(17) 0.0150(16) -0.0183(19)
C52 0.0530(18) 0.0577(19) 0.0443(19) -0.0222(15) 0.0160(15) -0.0052(15)
C53 0.0357(16) 0.080(2) 0.051(2) -0.0269(18) 0.0016(14) -0.0046(15)
C54 0.0349(15) 0.078(2) 0.0385(17) -0.0282(16) -0.0030(12) -0.0010(14)
C55 0.0327(13) 0.0343(13) 0.0411(16) -0.0208(12) -0.0017(11) 0.0038(10)
C56 0.074(2) 0.0408(16) 0.051(2) -0.0211(14) -0.0257(17) 0.0044(15)
C57 0.083(2) 0.0425(17) 0.054(2) -0.0267(15) -0.0181(18) -0.0017(16)
C58 0.0455(17) 0.0395(15) 0.078(2) -0.0353(16) -0.0071(16) 0.0061(13)
C59 0.075(2) 0.0492(19) 0.085(3) -0.0359(19) -0.043(2) 0.0268(17)
C60 0.069(2) 0.0447(17) 0.079(3) -0.0354(18) -0.039(2) 0.0200(16)
Zn1 0.02206(16) 0.03159(17) 0.02884(19) -0.01522(14) -0.00565(12) 0.00778(12)
O1 0.0230(9) 0.0309(9) 0.0455(11) -0.0201(8) -0.0047(7) 0.0062(7)
N1 0.0248(9) 0.0319(10) 0.0284(11) -0.0152(9) -0.0058(8) 0.0084(8)
N2 0.0229(9) 0.0337(10) 0.0310(12) -0.0176(9) -0.0042(8) 0.0066(8)
N3 0.0221(9) 0.0322(10) 0.0299(11) -0.0159(9) -0.0056(8) 0.0063(8)
N4 0.0236(9) 0.0340(10) 0.0292(11) -0.0156(9) -0.0043(8) 0.0087(8)
N5 0.0284(10) 0.0345(11) 0.0311(12) -0.0163(9) -0.0071(9) 0.0083(8)
N6 0.0234(9) 0.0339(11) 0.0349(12) -0.0174(9) -0.0052(8) 0.0060(8)
Zn2 0.02281(16) 0.03113(17) 0.03019(19) -0.01655(14) -0.00463(12) 0.00640(12)
N7 0.0261(10) 0.0322(10) 0.0306(11) -0.0185(9) -0.0043(8) 0.0065(8)
O2 0.0239(9) 0.0484(11) 0.0293(11) -0.0213(9) -0.0053(8) 0.0074(8)
N8 0.0240(9) 0.0332(11) 0.0341(12) -0.0181(9) -0.0049(8) 0.0057(8)
N9 0.0239(9) 0.0327(10) 0.0312(11) -0.0172(9) -0.0057(8) 0.0062(8)
N10 0.0249(10) 0.0380(11) 0.0298(11) -0.0175(9) -0.0066(8) 0.0074(8)
N11 0.0247(10) 0.0331(10) 0.0320(12) -0.0173(9) -0.0046(8) 0.0053(8)
N12 0.0290(10) 0.0340(11) 0.0342(12) -0.0187(9) -0.0053(9) 0.0063(8)
C61 0.047(5) 0.060(6) 0.063(7) -0.035(5) -0.021(4) 0.017(4)
C62 0.043(5) 0.043(4) 0.065(6) -0.015(5) -0.009(4) 0.007(4)
O5 0.043(2) 0.061(3) 0.052(3) -0.030(2) -0.007(2) 0.0087(19)
C64 0.048(6) 0.052(5) 0.048(5) -0.028(4) -0.007(4) 0.018(5)
C63 0.039(5) 0.045(5) 0.060(7) -0.028(5) -0.006(4) 0.002(4)

loop_
_atom_type_symbol
_atom_type_description
_atom_type_scat_dispersion_real
_atom_type_scat_dispersion_imag
_atom_type_scat_source
C C 0.0181 0.0091 'International Tables Vol C Tables 4.2.6.8 and 6.1.1.4'
H H 0.0000 0.0000 'International Tables Vol C Tables 4.2.6.8 and 6.1.1.4'
N N 0.0311 0.0180 'International Tables Vol C Tables 4.2.6.8 and 6.1.1.4'
Zn Zn -1.5491 0.6778 'International Tables Vol C Tables 4.2.6.8 and 6.1.1.4'
O O 0.0492 0.0322 'International Tables Vol C Tables 4.2.6.8 and 6.1.1.4'

loop_
_geom_angle_atom_site_label_1
_geom_angle_atom_site_label_2
_geom_angle_atom_site_label_3
_geom_angle
_geom_angle_site_symmetry_1
_geom_angle_site_symmetry_3
_geom_angle_publ_flag
N3 C1 C18 124.2(2) . . ?
N3 C1 C2 109.5(2) . . ?
C18 C1 C2 126.2(2) . . ?
C3 C2 C1 106.7(2) . . ?
C3 C2 H1 126.6 . . ?
C1 C2 H1 126.6 . . ?
C2 C3 C4 106.7(2) . . ?
C2 C3 H2 126.6 . . ?
C4 C3 H2 126.6 . . ?
N6 C4 N3 127.1(2) . . ?
N6 C4 C3 122.2(2) . . ?
N3 C4 C3 110.6(2) . . ?
N6 C5 N2 127.3(2) . . ?
N6 C5 C6 122.8(2) . . ?
N2 C5 C6 109.9(2) . . ?
C7 C6 C5 106.9(2) . . ?
C7 C6 H3 126.6 . . ?
C5 C6 H3 126.6 . . ?
C6 C7 C8 106.9(2) . . ?
C6 C7 H4 126.6 . . ?
C8 C7 H4 126.6 . . ?
N5 C8 N2 127.9(2) . . ?
N5 C8 C7 122.2(2) . . ?
N2 C8 C7 110.0(2) . . ?
N1 C9 N5 127.3(2) . . ?
N1 C9 C10 110.7(2) . . ?
N5 C9 C10 121.8(2) . . ?
C11 C10 C9 106.6(2) . . ?
C11 C10 H5 126.7 . . ?
C9 C10 H5 126.7 . . ?
C10 C11 C12 107.2(2) . . ?
C10 C11 H6 126.4 . . ?
C12 C11 H6 126.4 . . ?
C13 C12 N1 125.1(2) . . ?
C13 C12 C11 126.1(2) . . ?
N1 C12 C11 108.8(2) . . ?
C12 C13 C14 125.6(2) . . ?
C12 C13 C25 117.6(2) . . ?
C14 C13 C25 116.7(2) . . ?
N4 C14 C13 125.1(2) . . ?
N4 C14 C15 109.3(2) . . ?
C13 C14 C15 125.5(2) . . ?
C16 C15 C14 106.9(2) . . ?
C16 C15 H7 126.5 . . ?
C14 C15 H7 126.5 . . ?
C15 C16 C17 107.3(2) . . ?
C15 C16 H8 126.4 . . ?
C17 C16 H8 126.4 . . ?
N4 C17 C18 125.7(2) . . ?
N4 C17 C16 109.2(2) . . ?
C18 C17 C16 125.0(2) . . ?
C1 C18 C17 125.4(2) . . ?
C1 C18 C19 117.5(2) . . ?
C17 C18 C19 117.1(2) . . ?
C24 C19 C20 118.6(3) . . ?
C24 C19 C18 120.1(2) . . ?
C20 C19 C18 121.3(2) . . ?
C21 C20 C19 120.5(3) . . ?
C21 C20 H9 119.8 . . ?
C19 C20 H9 119.8 . . ?
C20 C21 C22 120.1(3) . . ?
C20 C21 H10 119.9 . . ?
C22 C21 H10 119.9 . . ?
C23 C22 C21 120.0(3) . . ?
C23 C22 H11 120.0 . . ?
C21 C22 H11 120.0 . . ?
C22 C23 C24 120.0(3) . . ?
C22 C23 H12 120.0 . . ?
C24 C23 H12 120.0 . . ?
C23 C24 C19 120.8(3) . . ?
C23 C24 H13 119.6 . . ?
C19 C24 H13 119.6 . . ?
C30 C25 C26 118.8(2) . . ?
C30 C25 C13 121.2(2) . . ?
C26 C25 C13 119.9(2) . . ?
C25 C26 C27 120.5(3) . . ?
C25 C26 H14 119.8 . . ?
C27 C26 H14 119.8 . . ?
C28 C27 C26 120.1(3) . . ?
C28 C27 H15 119.9 . . ?
C26 C27 H15 119.9 . . ?
C27 C28 C29 120.2(2) . . ?
C27 C28 H16 119.9 . . ?
C29 C28 H16 119.9 . . ?
C28 C29 C30 119.7(3) . . ?
C28 C29 H17 120.2 . . ?
C30 C29 H17 120.2 . . ?
C25 C30 C29 120.7(3) . . ?
C25 C30 H18 119.6 . . ?
C29 C30 H18 119.6 . . ?
N8 C31 C48 124.2(2) . . ?
N8 C31 C32 108.9(2) . . ?
C48 C31 C32 126.9(2) . . ?
C33 C32 C31 107.2(2) . . ?
C33 C32 H19 126.4 . . ?
C31 C32 H19 126.4 . . ?
C32 C33 C34 106.6(2) . . ?
C32 C33 H20 126.7 . . ?
C34 C33 H20 126.7 . . ?
N10 C34 N8 127.0(2) . . ?
N10 C34 C33 122.4(2) . . ?
N8 C34 C33 110.7(2) . . ?
N10 C35 N9 127.9(2) . . ?
N10 C35 C36 122.5(2) . . ?
N9 C35 C36 109.6(2) . . ?
C37 C36 C35 107.2(2) . . ?
C37 C36 H21 126.4 . . ?
C35 C36 H21 126.4 . . ?
C36 C37 C38 107.0(2) . . ?
C36 C37 H22 126.5 . . ?
C38 C37 H22 126.5 . . ?
N12 C38 N9 127.3(2) . . ?
N12 C38 C37 123.1(2) . . ?
N9 C38 C37 109.4(2) . . ?
N11 C39 N12 127.6(2) . . ?
N11 C39 C40 110.7(2) . . ?
N12 C39 C40 121.6(2) . . ?
C41 C40 C39 106.9(2) . . ?
C41 C40 H23 126.5 . . ?
C39 C40 H23 126.5 . . ?
C40 C41 C42 107.0(2) . . ?
C40 C41 H24 126.5 . . ?
C42 C41 H24 126.5 . . ?
N11 C42 C43 124.2(2) . . ?
N11 C42 C41 109.3(2) . . ?
C43 C42 C41 126.4(2) . . ?
C42 C43 C44 125.3(2) . . ?
C42 C43 C49 117.6(2) . . ?
C44 C43 C49 116.9(2) . . ?
N7 C44 C43 125.6(2) . . ?
N7 C44 C45 109.2(2) . . ?
C43 C44 C45 125.1(2) . . ?
C46 C45 C44 107.2(2) . . ?
C46 C45 H25 126.4 . . ?
C44 C45 H25 126.4 . . ?
C45 C46 C47 107.0(2) . . ?
C45 C46 H26 126.5 . . ?
C47 C46 H26 126.5 . . ?
N7 C47 C48 125.4(2) . . ?
N7 C47 C46 109.2(2) . . ?
C48 C47 C46 125.3(2) . . ?
C31 C48 C47 125.5(2) . . ?
C31 C48 C55 117.8(2) . . ?
C47 C48 C55 116.6(2) . . ?
C50 C49 C54 118.4(3) . . ?
C50 C49 C43 119.6(2) . . ?
C54 C49 C43 122.0(3) . . ?
C49 C50 C51 120.7(3) . . ?
C49 C50 H27 119.7 . . ?
C51 C50 H27 119.7 . . ?
C52 C51 C50 120.3(3) . . ?
C52 C51 H28 119.8 . . ?
C50 C51 H28 119.8 . . ?
C53 C52 C51 119.6(3) . . ?
C53 C52 H29 120.2 . . ?
C51 C52 H29 120.2 . . ?
C52 C53 C54 119.9(3) . . ?
C52 C53 H30 120.0 . . ?
C54 C53 H30 120.0 . . ?
C49 C54 C53 121.1(3) . . ?
C49 C54 H31 119.5 . . ?
C53 C54 H31 119.5 . . ?
C60 C55 C56 118.0(3) . . ?
C60 C55 C48 121.1(3) . . ?
C56 C55 C48 120.9(2) . . ?
C57 C56 C55 120.6(3) . . ?
C57 C56 H32 119.7 . . ?
C55 C56 H32 119.7 . . ?
C58 C57 C56 120.4(3) . . ?
C58 C57 H33 119.8 . . ?
C56 C57 H33 119.8 . . ?
C59 C58 C57 119.6(3) . . ?
C59 C58 H34 120.2 . . ?
C57 C58 H34 120.2 . . ?
C58 C59 C60 120.6(3) . . ?
C58 C59 H35 119.7 . . ?
C60 C59 H35 119.7 . . ?
C55 C60 C59 120.7(3) . . ?
C55 C60 H36 119.7 . . ?
C59 C60 H36 119.7 . . ?
N4 Zn1 N3 89.48(8) . . ?
N4 Zn1 N1 89.42(8) . . ?
N3 Zn1 N1 156.47(8) . . ?
N4 Zn1 N2 156.95(9) . . ?
N3 Zn1 N2 86.25(8) . . ?
N1 Zn1 N2 85.62(8) . . ?
N4 Zn1 O1 101.81(8) . . ?
N3 Zn1 O1 103.13(8) . . ?
N1 Zn1 O1 100.10(8) . . ?
N2 Zn1 O1 101.22(8) . . ?
Zn1 O1 H38 115(3) . . ?
Zn1 O1 H37 134(2) . . ?
H38 O1 H37 105(3) . . ?
C9 N1 C12 106.6(2) . . ?
C9 N1 Zn1 126.23(15) . . ?
C12 N1 Zn1 126.41(17) . . ?
C8 N2 C5 106.4(2) . . ?
C8 N2 Zn1 126.33(16) . . ?
C5 N2 Zn1 126.59(18) . . ?
C4 N3 C1 106.5(2) . . ?
C4 N3 Zn1 126.35(17) . . ?
C1 N3 Zn1 126.42(15) . . ?
C17 N4 C14 107.3(2) . . ?
C17 N4 Zn1 125.78(16) . . ?
C14 N4 Zn1 126.89(17) . . ?
C8 N5 C9 122.6(2) . . ?
C5 N6 C4 124.0(2) . . ?
N7 Zn2 N9 157.05(8) . . ?
N7 Zn2 N8 88.94(8) . . ?
N9 Zn2 N8 86.51(8) . . ?
N7 Zn2 N11 89.13(8) . . ?
N9 Zn2 N11 85.97(8) . . ?
N8 Zn2 N11 155.92(8) . . ?
N7 Zn2 O2 97.94(8) . . ?
N9 Zn2 O2 105.00(9) . . ?
N8 Zn2 O2 99.05(8) . . ?
N11 Zn2 O2 104.98(8) . . ?
C47 N7 C44 107.4(2) . . ?
C47 N7 Zn2 125.01(17) . . ?
C44 N7 Zn2 126.68(17) . . ?
Zn2 O2 H40 108(3) . . ?
Zn2 O2 H39 130(2) . . ?
H40 O2 H39 113(4) . . ?
C34 N8 C31 106.7(2) . . ?
C34 N8 Zn2 126.30(17) . . ?
C31 N8 Zn2 125.72(16) . . ?
C35 N9 C38 106.8(2) . . ?
C35 N9 Zn2 126.06(16) . . ?
C38 N9 Zn2 126.75(16) . . ?
C35 N10 C34 124.0(2) . . ?
C39 N11 C42 106.0(2) . . ?
C39 N11 Zn2 126.47(17) . . ?
C42 N11 Zn2 127.52(16) . . ?
C38 N12 C39 123.3(2) . . ?
O5 C61 C62 105.8(11) . . ?
O5 C61 H41 110.6 . . ?
C62 C61 H41 110.6 . . ?
O5 C61 H42 110.6 . . ?
C62 C61 H42 110.6 . . ?
H41 C61 H42 108.7 . . ?
C61 C62 C63 103.5(9) . . ?
C61 C62 H43 111.1 . . ?
C63 C62 H43 111.1 . . ?
C61 C62 H44 111.0 . . ?
C63 C62 H44 111.0 . . ?
H43 C62 H44 109.0 . . ?
C64 O5 C61 101.5(10) . . ?
O5 C64 C63 108.3(10) . . ?
O5 C64 H45 110.0 . . ?
C63 C64 H45 110.0 . . ?
O5 C64 H46 110.0 . . ?
C63 C64 H46 110.0 . . ?
H45 C64 H46 108.4 . . ?
C64 C63 C62 101.8(9) . . ?
C64 C63 H47 111.4 . . ?
C62 C63 H47 111.4 . . ?
C64 C63 H48 111.4 . . ?
C62 C63 H48 111.4 . . ?
H47 C63 H48 109.3 . . ?

loop_
_geom_bond_atom_site_label_1
_geom_bond_atom_site_label_2
_geom_bond_distance
_geom_bond_site_symmetry_2
_geom_bond_publ_flag
C1 N3 1.371(3) . ?
C1 C18 1.406(3) . ?
C1 C2 1.451(3) . ?
C2 C3 1.357(4) . ?
C2 H1 0.9500 . ?
C3 C4 1.435(4) . ?
C3 H2 0.9500 . ?
C4 N6 1.353(3) . ?
C4 N3 1.359(3) . ?
C5 N6 1.322(3) . ?
C5 N2 1.366(3) . ?
C5 C6 1.462(4) . ?
C6 C7 1.334(4) . ?
C6 H3 0.9500 . ?
C7 C8 1.464(3) . ?
C7 H4 0.9500 . ?
C8 N5 1.326(3) . ?
C8 N2 1.361(3) . ?
C9 N1 1.347(3) . ?
C9 N5 1.366(3) . ?
C9 C10 1.441(3) . ?
C10 C11 1.351(4) . ?
C10 H5 0.9500 . ?
C11 C12 1.448(4) . ?
C11 H6 0.9500 . ?
C12 C13 1.383(4) . ?
C12 N1 1.387(3) . ?
C13 C14 1.422(4) . ?
C13 C25 1.508(3) . ?
C14 N4 1.370(3) . ?
C14 C15 1.439(4) . ?
C15 C16 1.355(4) . ?
C15 H7 0.9500 . ?
C16 C17 1.441(3) . ?
C16 H8 0.9500 . ?
C17 N4 1.364(3) . ?
C17 C18 1.417(3) . ?
C18 C19 1.494(4) . ?
C19 C24 1.391(4) . ?
C19 C20 1.394(4) . ?
C20 C21 1.381(4) . ?
C20 H9 0.9500 . ?
C21 C22 1.384(4) . ?
C21 H10 0.9500 . ?
C22 C23 1.377(4) . ?
C22 H11 0.9500 . ?
C23 C24 1.383(4) . ?
C23 H12 0.9500 . ?
C24 H13 0.9500 . ?
C25 C30 1.388(4) . ?
C25 C26 1.388(4) . ?
C26 C27 1.391(4) . ?
C26 H14 0.9500 . ?
C27 C28 1.373(4) . ?
C27 H15 0.9500 . ?
C28 C29 1.383(4) . ?
C28 H16 0.9500 . ?
C29 C30 1.391(4) . ?
C29 H17 0.9500 . ?
C30 H18 0.9500 . ?
C31 N8 1.380(3) . ?
C31 C48 1.397(3) . ?
C31 C32 1.450(4) . ?
C32 C33 1.353(4) . ?
C32 H19 0.9500 . ?
C33 C34 1.440(4) . ?
C33 H20 0.9500 . ?
C34 N10 1.350(3) . ?
C34 N8 1.352(3) . ?
C35 N10 1.324(3) . ?
C35 N9 1.361(3) . ?
C35 C36 1.465(3) . ?
C36 C37 1.330(4) . ?
C36 H21 0.9500 . ?
C37 C38 1.467(3) . ?
C37 H22 0.9500 . ?
C38 N12 1.321(3) . ?
C38 N9 1.369(3) . ?
C39 N11 1.358(3) . ?
C39 N12 1.358(3) . ?
C39 C40 1.431(4) . ?
C40 C41 1.350(4) . ?
C40 H23 0.9500 . ?
C41 C42 1.444(4) . ?
C41 H24 0.9500 . ?
C42 N11 1.383(3) . ?
C42 C43 1.399(4) . ?
C43 C44 1.418(4) . ?
C43 C49 1.501(4) . ?
C44 N7 1.365(3) . ?
C44 C45 1.435(3) . ?
C45 C46 1.354(4) . ?
C45 H25 0.9500 . ?
C46 C47 1.439(3) . ?
C46 H26 0.9500 . ?
C47 N7 1.363(3) . ?
C47 C48 1.417(4) . ?
C48 C55 1.498(4) . ?
C49 C50 1.382(4) . ?
C49 C54 1.383(4) . ?
C50 C51 1.384(4) . ?
C50 H27 0.9500 . ?
C51 C52 1.379(5) . ?
C51 H28 0.9500 . ?
C52 C53 1.374(5) . ?
C52 H29 0.9500 . ?
C53 C54 1.387(4) . ?
C53 H30 0.9500 . ?
C54 H31 0.9500 . ?
C55 C60 1.372(4) . ?
C55 C56 1.384(4) . ?
C56 C57 1.374(4) . ?
C56 H32 0.9500 . ?
C57 C58 1.373(5) . ?
C57 H33 0.9500 . ?
C58 C59 1.341(5) . ?
C58 H34 0.9500 . ?
C59 C60 1.389(4) . ?
C59 H35 0.9500 . ?
C60 H36 0.9500 . ?
Zn1 N4 2.044(2) . ?
Zn1 N3 2.045(2) . ?
Zn1 N1 2.046(2) . ?
Zn1 N2 2.048(2) . ?
Zn1 O1 2.0566(19) . ?
O1 H38 0.85(4) . ?
O1 H37 0.83(3) . ?
Zn2 N7 2.036(2) . ?
Zn2 N9 2.0439(19) . ?
Zn2 N8 2.049(2) . ?
Zn2 N11 2.052(2) . ?
Zn2 O2 2.063(2) . ?
O2 H40 0.81(4) . ?
O2 H39 0.72(3) . ?
C61 O5 1.428(12) . ?
C61 C62 1.516(12) . ?
C61 H41 0.9900 . ?
C61 H42 0.9900 . ?
C62 C63 1.539(13) . ?
C62 H43 0.9900 . ?
C62 H44 0.9900 . ?
O5 C64 1.422(11) . ?
C64 C63 1.518(11) . ?
C64 H45 0.9900 . ?
C64 H46 0.9900 . ?
C63 H47 0.9900 . ?
C63 H48 0.9900 . ?

loop_
_geom_hbond_atom_site_label_D
_geom_hbond_atom_site_label_H
_geom_hbond_atom_site_label_A
_geom_hbond_distance_DH
_geom_hbond_distance_HA
_geom_hbond_distance_DA
_geom_hbond_angle_DHA
_geom_hbond_site_symmetry_A
C10 H5 N10 0.95 2.59 3.474(4) 155.8 1_556

loop_
_geom_torsion_atom_site_label_1
_geom_torsion_atom_site_label_2
_geom_torsion_atom_site_label_3
_geom_torsion_atom_site_label_4
_geom_torsion
_geom_torsion_site_symmetry_1
_geom_torsion_site_symmetry_2
_geom_torsion_site_symmetry_3
_geom_torsion_site_symmetry_4
_geom_torsion_publ_flag
N3 C1 C2 C3 -1.2(3) . . . . ?
C18 C1 C2 C3 176.1(3) . . . . ?
C1 C2 C3 C4 0.5(3) . . . . ?
C2 C3 C4 N6 -178.8(2) . . . . ?
C2 C3 C4 N3 0.4(3) . . . . ?
N6 C5 C6 C7 179.5(2) . . . . ?
N2 C5 C6 C7 -0.1(3) . . . . ?
C5 C6 C7 C8 0.0(3) . . . . ?
C6 C7 C8 N5 -179.1(2) . . . . ?
C6 C7 C8 N2 0.1(3) . . . . ?
N1 C9 C10 C11 -1.4(3) . . . . ?
N5 C9 C10 C11 174.7(2) . . . . ?
C9 C10 C11 C12 0.2(3) . . . . ?
C10 C11 C12 C13 -177.4(3) . . . . ?
C10 C11 C12 N1 1.0(3) . . . . ?
N1 C12 C13 C14 3.5(4) . . . . ?
C11 C12 C13 C14 -178.4(3) . . . . ?
N1 C12 C13 C25 -172.5(2) . . . . ?
C11 C12 C13 C25 5.6(4) . . . . ?
C12 C13 C14 N4 1.1(4) . . . . ?
C25 C13 C14 N4 177.1(2) . . . . ?
C12 C13 C14 C15 -175.0(3) . . . . ?
C25 C13 C14 C15 1.1(4) . . . . ?
N4 C14 C15 C16 0.3(3) . . . . ?
C13 C14 C15 C16 176.8(3) . . . . ?
C14 C15 C16 C17 -1.0(3) . . . . ?
C15 C16 C17 N4 1.3(3) . . . . ?
C15 C16 C17 C18 -173.9(3) . . . . ?
N3 C1 C18 C17 2.1(4) . . . . ?
C2 C1 C18 C17 -174.8(2) . . . . ?
N3 C1 C18 C19 179.9(2) . . . . ?
C2 C1 C18 C19 3.0(4) . . . . ?
N4 C17 C18 C1 -6.0(4) . . . . ?
C16 C17 C18 C1 168.4(3) . . . . ?
N4 C17 C18 C19 176.1(2) . . . . ?
C16 C17 C18 C19 -9.4(4) . . . . ?
C1 C18 C19 C24 118.3(3) . . . . ?
C17 C18 C19 C24 -63.7(3) . . . . ?
C1 C18 C19 C20 -60.9(3) . . . . ?
C17 C18 C19 C20 117.1(3) . . . . ?
C24 C19 C20 C21 -0.6(4) . . . . ?
C18 C19 C20 C21 178.7(2) . . . . ?
C19 C20 C21 C22 0.2(4) . . . . ?
C20 C21 C22 C23 0.3(4) . . . . ?
C21 C22 C23 C24 -0.3(5) . . . . ?
C22 C23 C24 C19 -0.1(5) . . . . ?
C20 C19 C24 C23 0.5(4) . . . . ?
C18 C19 C24 C23 -178.7(3) . . . . ?
C12 C13 C25 C30 -118.7(3) . . . . ?
C14 C13 C25 C30 65.0(3) . . . . ?
C12 C13 C25 C26 62.6(3) . . . . ?
C14 C13 C25 C26 -113.8(3) . . . . ?
C30 C25 C26 C27 1.2(4) . . . . ?
C13 C25 C26 C27 180.0(3) . . . . ?
C25 C26 C27 C28 -0.3(5) . . . . ?
C26 C27 C28 C29 -0.7(5) . . . . ?
C27 C28 C29 C30 0.7(5) . . . . ?
C26 C25 C30 C29 -1.2(4) . . . . ?
C13 C25 C30 C29 -180.0(3) . . . . ?
C28 C29 C30 C25 0.3(5) . . . . ?
N8 C31 C32 C33 -1.0(3) . . . . ?
C48 C31 C32 C33 179.6(3) . . . . ?
C31 C32 C33 C34 0.9(3) . . . . ?
C32 C33 C34 N10 179.2(2) . . . . ?
C32 C33 C34 N8 -0.6(3) . . . . ?
N10 C35 C36 C37 178.3(2) . . . . ?
N9 C35 C36 C37 -0.7(3) . . . . ?
C35 C36 C37 C38 -0.4(3) . . . . ?
C36 C37 C38 N12 -174.7(2) . . . . ?
C36 C37 C38 N9 1.4(3) . . . . ?
N11 C39 C40 C41 -2.0(3) . . . . ?
N12 C39 C40 C41 175.2(2) . . . . ?
C39 C40 C41 C42 1.0(3) . . . . ?
C40 C41 C42 N11 0.3(3) . . . . ?
C40 C41 C42 C43 -176.2(3) . . . . ?
N11 C42 C43 C44 0.5(4) . . . . ?
C41 C42 C43 C44 176.5(2) . . . . ?
N11 C42 C43 C49 -174.9(2) . . . . ?
C41 C42 C43 C49 1.1(4) . . . . ?
C42 C43 C44 N7 -4.5(4) . . . . ?
C49 C43 C44 N7 171.0(2) . . . . ?
C42 C43 C44 C45 176.5(2) . . . . ?
C49 C43 C44 C45 -8.0(4) . . . . ?
N7 C44 C45 C46 -0.7(3) . . . . ?
C43 C44 C45 C46 178.4(2) . . . . ?
C44 C45 C46 C47 -0.3(3) . . . . ?
C45 C46 C47 N7 1.3(3) . . . . ?
C45 C46 C47 C48 -174.4(2) . . . . ?
N8 C31 C48 C47 4.4(4) . . . . ?
C32 C31 C48 C47 -176.3(3) . . . . ?
N8 C31 C48 C55 -178.4(2) . . . . ?
C32 C31 C48 C55 0.9(4) . . . . ?
N7 C47 C48 C31 -2.4(4) . . . . ?
C46 C47 C48 C31 172.6(3) . . . . ?
N7 C47 C48 C55 -179.6(2) . . . . ?
C46 C47 C48 C55 -4.6(4) . . . . ?
C42 C43 C49 C50 109.5(3) . . . . ?
C44 C43 C49 C50 -66.3(3) . . . . ?
C42 C43 C49 C54 -70.5(3) . . . . ?
C44 C43 C49 C54 113.7(3) . . . . ?
C54 C49 C50 C51 -0.2(5) . . . . ?
C43 C49 C50 C51 179.9(3) . . . . ?
C49 C50 C51 C52 -0.4(6) . . . . ?
C50 C51 C52 C53 0.9(6) . . . . ?
C51 C52 C53 C54 -0.7(6) . . . . ?
C50 C49 C54 C53 0.4(5) . . . . ?
C43 C49 C54 C53 -179.7(3) . . . . ?
C52 C53 C54 C49 0.1(6) . . . . ?
C31 C48 C55 C60 109.3(3) . . . . ?
C47 C48 C55 C60 -73.3(4) . . . . ?
C31 C48 C55 C56 -72.3(4) . . . . ?
C47 C48 C55 C56 105.1(3) . . . . ?
C60 C55 C56 C57 1.1(5) . . . . ?
C48 C55 C56 C57 -177.3(3) . . . . ?
C55 C56 C57 C58 -2.1(6) . . . . ?
C56 C57 C58 C59 1.6(6) . . . . ?
C57 C58 C59 C60 -0.1(6) . . . . ?
C56 C55 C60 C59 0.3(6) . . . . ?
C48 C55 C60 C59 178.8(3) . . . . ?
C58 C59 C60 C55 -0.8(7) . . . . ?
N5 C9 N1 C12 -173.9(2) . . . . ?
C10 C9 N1 C12 1.9(3) . . . . ?
N5 C9 N1 Zn1 15.5(4) . . . . ?
C10 C9 N1 Zn1 -168.74(17) . . . . ?
C13 C12 N1 C9 176.6(2) . . . . ?
C11 C12 N1 C9 -1.8(3) . . . . ?
C13 C12 N1 Zn1 -12.7(4) . . . . ?
C11 C12 N1 Zn1 168.88(17) . . . . ?
N5 C8 N2 C5 179.0(3) . . . . ?
C7 C8 N2 C5 -0.1(3) . . . . ?
N5 C8 N2 Zn1 -10.2(4) . . . . ?
C7 C8 N2 Zn1 170.65(17) . . . . ?
N6 C5 N2 C8 -179.5(2) . . . . ?
C6 C5 N2 C8 0.1(3) . . . . ?
N6 C5 N2 Zn1 9.8(4) . . . . ?
C6 C5 N2 Zn1 -170.64(17) . . . . ?
N6 C4 N3 C1 178.0(2) . . . . ?
C3 C4 N3 C1 -1.1(3) . . . . ?
N6 C4 N3 Zn1 -11.5(4) . . . . ?
C3 C4 N3 Zn1 169.37(17) . . . . ?
C18 C1 N3 C4 -175.9(2) . . . . ?
C2 C1 N3 C4 1.4(3) . . . . ?
C18 C1 N3 Zn1 13.6(4) . . . . ?
C2 C1 N3 Zn1 -169.05(16) . . . . ?
C18 C17 N4 C14 174.1(2) . . . . ?
C16 C17 N4 C14 -1.1(3) . . . . ?
C18 C17 N4 Zn1 -6.2(4) . . . . ?
C16 C17 N4 Zn1 178.61(17) . . . . ?
C13 C14 N4 C17 -176.0(2) . . . . ?
C15 C14 N4 C17 0.5(3) . . . . ?
C13 C14 N4 Zn1 4.2(4) . . . . ?
C15 C14 N4 Zn1 -179.20(17) . . . . ?
N2 C8 N5 C9 -4.4(4) . . . . ?
C7 C8 N5 C9 174.7(2) . . . . ?
N1 C9 N5 C8 1.6(4) . . . . ?
C10 C9 N5 C8 -173.8(2) . . . . ?
N2 C5 N6 C4 1.7(4) . . . . ?
C6 C5 N6 C4 -177.8(2) . . . . ?
N3 C4 N6 C5 -0.7(4) . . . . ?
C3 C4 N6 C5 178.3(2) . . . . ?
C48 C47 N7 C44 174.0(2) . . . . ?
C46 C47 N7 C44 -1.7(3) . . . . ?
C48 C47 N7 Zn2 -16.4(3) . . . . ?
C46 C47 N7 Zn2 167.90(17) . . . . ?
C43 C44 N7 C47 -177.6(2) . . . . ?
C45 C44 N7 C47 1.5(3) . . . . ?
C43 C44 N7 Zn2 13.0(4) . . . . ?
C45 C44 N7 Zn2 -167.89(17) . . . . ?
N10 C34 N8 C31 -179.8(2) . . . . ?
C33 C34 N8 C31 -0.1(3) . . . . ?
N10 C34 N8 Zn2 -12.4(4) . . . . ?
C33 C34 N8 Zn2 167.32(17) . . . . ?
C48 C31 N8 C34 -179.9(2) . . . . ?
C32 C31 N8 C34 0.7(3) . . . . ?
C48 C31 N8 Zn2 12.6(4) . . . . ?
C32 C31 N8 Zn2 -166.83(17) . . . . ?
N10 C35 N9 C38 -177.4(2) . . . . ?
C36 C35 N9 C38 1.6(3) . . . . ?
N10 C35 N9 Zn2 9.4(4) . . . . ?
C36 C35 N9 Zn2 -171.60(16) . . . . ?
N12 C38 N9 C35 174.1(2) . . . . ?
C37 C38 N9 C35 -1.9(3) . . . . ?
N12 C38 N9 Zn2 -12.8(4) . . . . ?
C37 C38 N9 Zn2 171.28(17) . . . . ?
N9 C35 N10 C34 1.0(4) . . . . ?
C36 C35 N10 C34 -177.9(2) . . . . ?
N8 C34 N10 C35 0.6(4) . . . . ?
C33 C34 N10 C35 -179.0(2) . . . . ?
N12 C39 N11 C42 -174.9(3) . . . . ?
C40 C39 N11 C42 2.2(3) . . . . ?
N12 C39 N11 Zn2 5.7(4) . . . . ?
C40 C39 N11 Zn2 -177.23(17) . . . . ?
C43 C42 N11 C39 175.0(2) . . . . ?
C41 C42 N11 C39 -1.5(3) . . . . ?
C43 C42 N11 Zn2 -5.6(4) . . . . ?
C41 C42 N11 Zn2 177.86(17) . . . . ?
N9 C38 N12 C39 -2.1(4) . . . . ?
C37 C38 N12 C39 173.3(2) . . . . ?
N11 C39 N12 C38 5.8(4) . . . . ?
C40 C39 N12 C38 -170.9(2) . . . . ?
O5 C61 C62 C63 -30(2) . . . . ?
C62 C61 O5 C64 43.3(15) . . . . ?
C61 O5 C64 C63 -40.9(13) . . . . ?
O5 C64 C63 C62 22(2) . . . . ?
C61 C62 C63 C64 5(3) . . . . ?
